data_1536737
loop_
_publ_author_name
'Emmerling, F.'
'Petri, D.'
'Roehr, C.'

_publ_section_title
;
 Neue Arsenide mit As(-)Ketten und -Ringen: Ba As2 und A(I) Ba2 As5 (A(I)
 = K, Rb)
;
_journal_name_full 'Zeitschrift fuer Anorganische und Allgemeine Chemie'
_journal_page_first 2490
_journal_page_last 2501
_journal_volume 630
_journal_year 2004
_chemical_formula_sum 'As5 Ba2 Rb'
_chemical_name_systematic 'Rb Ba2 As5'
_space_group_IT_number 152
_symmetry_space_group_name_Hall 'P 31 2"'
_symmetry_space_group_name_H-M 'P 31 2 1'
_cell_angle_alpha 90
_cell_angle_beta 90
_cell_angle_gamma 120
_cell_formula_units_Z 3
_cell_length_a 7.7844
_cell_length_b 7.7844
_cell_length_c 14.309
_cell_volume 750.914
_citation_journal_id_ASTM ZAACAB
_cod_data_source_file Emmerling_ZAACAB_2004_1654.cif
_cod_data_source_block As5Ba2Rb1
_cod_original_formula_sum 'As5 Ba2 Rb1'
_cod_database_code 1536737

loop_
_symmetry_equiv_pos_as_xyz
x,y,z
-y,x-y,z+1/3
-x+y,-x,z+2/3
y,x,-z
-x,-x+y,-z+1/3
x-y,-y,-z+2/3

loop_
_atom_site_label
_atom_site_type_symbol
_atom_site_fract_x
_atom_site_fract_y
_atom_site_fract_z
_atom_site_occupancy
_atom_site_U_iso_or_equiv
Ba1 Ba+2 0.3361 0.006 0.02673 1 0.0
As1 As-1 0.2754 0.3198 0.1951 0.5 0.0
As2 As-1 0.29 0.3647 0.151 0.5 0.0
As4 As-1 0.1573 0.5982 0.1708 0.5 0.0
Rb1 Rb+1 0.3471 0 0.3333 1 0.0
As3 As-1 0.2148 0.5917 0.1613 0.5 0.0
As5 As-1 0.0142 0.0453 0.1984 0.5 0.0
